data_4515200
loop_
_publ_author_name
'Mozur, Eve M.'
'Trowbridge, Julia C.'
'Maughan, Annalise E.'
'Gorman, Matthew J.'
'Brown, Craig M.'
'Prisk, Timothy R.'
'Neilson, James R.'

_publ_section_title
;
 Dynamical Phase Transitions and Cation Orientation-Dependent
 Photoconductivity in CH(NH2)2PbBr3
;
_journal_issue 2
_journal_name_full 'ACS Materials Letters'
_journal_page_first 260
_journal_paper_doi 10.1021/acsmaterialslett.9b00209
_journal_volume 1
_journal_year 2019
_chemical_formula_sum 'C H5 Br3 N2 Pb'
_chemical_formula_weight 492.012
_chemical_name_common 'formamidinium lead bromide'
_chemical_name_systematic 'formamidinium lead(II) tribromide'
_space_group_IT_number 221
_space_group_name_Hall '-P 4 2 3'
_space_group_name_H-M_alt 'P m -3 m'
_symmetry_cell_setting cubic
_symmetry_space_group_name_Hall '-P 4 2 3'
_symmetry_space_group_name_H-M 'P m -3 m'
_cell_angle_alpha 90
_cell_angle_beta 90
_cell_angle_gamma 90
_cell_formula_units_Z 1
_cell_length_a 6.03793
_cell_length_b 6.03793
_cell_length_c 6.03793
_cell_volume 220.122
_diffrn_radiation_type 'synchrotron x-ray'
_cod_data_source_file tz9b00209_si_007.cif
_cod_data_source_block CN2H5PbBr3_260K
_cod_depositor_comments
;
The following automatic conversions were performed:

'_symmetry_cell_setting' value 'Cubic' changed to 'cubic' according
to
/home/data/users/saulius/crontab/automatic-downloads/current/ACS/lib/dictionaries/cif_core.dic
dictionary named 'cif_core.dic' version 2.4.2 from 2011-04-26.

Automatic conversion script
Id: cif_fix_values 4973 2017-02-22 13:04:09Z antanas 
;
_cod_original_formula_sum CN2H5PbBr3
_cod_database_code 4515200

loop_
_space_group_symop_operation_xyz
'x, y, z'
'-x, -y, -z'
'-x, -y, z'
'x, y, -z'
'-x, y, -z'
'x, -y, z'
'x, -y, -z'
'-x, y, z'
'z, x, y'
'-z, -x, -y'
'z, -x, -y'
'-z, x, y'
'-z, -x, y'
'z, x, -y'
'-z, x, -y'
'z, -x, y'
'y, z, x'
'-y, -z, -x'
'-y, z, -x'
'y, -z, x'
'y, -z, -x'
'-y, z, x'
'-y, -z, x'
'y, z, -x'
'y, x, -z'
'-y, -x, z'
'-y, -x, -z'
'y, x, z'
'y, -x, z'
'-y, x, -z'
'-y, x, z'
'y, -x, -z'
'x, z, -y'
'-x, -z, y'
'-x, z, y'
'x, -z, -y'
'-x, -z, -y'
'x, z, y'
'x, -z, y'
'-x, z, -y'
'z, y, -x'
'-z, -y, x'
'z, -y, x'
'-z, y, -x'
'-z, y, x'
'z, -y, -x'
'-z, -y, -x'
'z, y, x'

loop_
_atom_site_label
_atom_site_occupancy
_atom_site_fract_x
_atom_site_fract_y
_atom_site_fract_z
_atom_site_adp_type
_atom_site_B_iso_or_equiv
_atom_site_type_symbol
Br 1.0 0.500000 0.000000 0.000000 Biso 5.796132 Br
C1 1.0 0.500000 0.500000 0.500000 Biso 5.952935 C
H1 0.1667 0.680000 0.500000 0.500000 Biso 0.138281 H
H2 0.0417 0.202000 0.301000 0.500000 Biso 0.039063 H
H3 0.0417 0.474000 0.144000 0.500000 Biso 0.039063 H
H4 0.0417 0.202000 0.698000 0.500000 Biso 0.039063 H
H5 0.0417 0.474000 0.860000 0.500000 Biso 0.039063 H
N1 0.0417 0.384000 0.301000 0.500000 Biso 0.039063 N
N2 0.0417 0.384000 0.698000 0.500000 Biso 0.039063 N
Pb 1.0 0.000000 0.000000 0.000000 Biso 2.502089 Pb
